data_1577275
loop_
_publ_author_name
'Gan, Xiangqin'
'Chen, Bitian'
'Li, Jia-Qi'
'Si, Han'
'Sun, Ning'
'Meng, Guoyun'
'Chen, Xian-Kai'
'Ding, Liming'
'Lu, Zheng-Hong'
'Ding, Junqiao'

_publ_section_title
;
 Dynamic pendulum strategy enables both anti-quenching and fast spin
 flipping for efficient blue multiple-resonance thermally activated
 delayed fluorescence emitters
;
_journal_name_full 'Chemical Science'
_journal_paper_doi 10.1039/D6SC02881K
_journal_year 2026
_chemical_formula_moiety 'C67 H66 B N3 O'
_chemical_formula_sum 'C67 H66 B N3 O'
_chemical_formula_weight 940.03
_space_group_crystal_system triclinic
_space_group_IT_number 2
_space_group_name_Hall '-P 1'
_space_group_name_H-M_alt 'P -1'
_atom_sites_solution_hydrogens mixed
_atom_sites_solution_primary direct
_audit_creation_date 2024-12-25
_audit_creation_method
;
FinalCif V89 by Daniel Kratzert, Freiburg 2024,
https://dkratzert.de/finalcif.html
;
_audit_update_record
;
2025-01-06 deposited with the CCDC.	2026-05-11 downloaded from the CCDC.
;
_cell_angle_alpha 89.239(2)
_cell_angle_beta 88.028(2)
_cell_angle_gamma 77.334(2)
_cell_formula_units_Z 2
_cell_length_a 11.6956(9)
_cell_length_b 16.0762(11)
_cell_length_c 16.1928(12)
_cell_measurement_reflns_used 9896
_cell_measurement_temperature 100.00
_cell_measurement_theta_max 27.15
_cell_measurement_theta_min 2.22
_cell_volume 2968.7(4)
_computing_cell_refinement 'SAINT V8.40B'
_computing_data_collection 'Bruker BIS V6.2.16/2021-10-22 && APEX4 2022.1-1'
_computing_data_reduction 'SAINT V8.40B'
_computing_molecular_graphics 'Olex2 1.5 (Dolomanov et al., 2009)'
_computing_publication_material 'Olex2 1.5 (Dolomanov et al., 2009)'
_computing_structure_refinement 'SHELXL 2018/3 (Sheldrick, 2015)'
_computing_structure_solution 'SHELXT 2018/2 (Sheldrick, 2018)'
_diffrn_ambient_environment N~2~
_diffrn_ambient_temperature 100.00
_diffrn_detector CPAD
_diffrn_detector_area_resol_mean 7.41
_diffrn_detector_type 'Bruker PHOTON'
_diffrn_measured_fraction_theta_full 0.999
_diffrn_measured_fraction_theta_max 0.992
_diffrn_measurement_device 'three-circle diffractometer'
_diffrn_measurement_device_type 'Bruker D8 VENTURE dual wavelength Mo/Cu'
_diffrn_measurement_method '\w and \f scans'
_diffrn_measurement_specimen_support 'MiTeGen micromount'
_diffrn_radiation_monochromator 'mirror optics'
_diffrn_radiation_probe x-ray
_diffrn_radiation_type MoK\a
_diffrn_radiation_wavelength 0.71073
_diffrn_reflns_av_R_equivalents 0.1332
_diffrn_reflns_av_unetI/netI 0.0778
_diffrn_reflns_Laue_measured_fraction_full 0.999
_diffrn_reflns_Laue_measured_fraction_max 0.992
_diffrn_reflns_limit_h_max 15
_diffrn_reflns_limit_h_min -15
_diffrn_reflns_limit_k_max 20
_diffrn_reflns_limit_k_min -19
_diffrn_reflns_limit_l_max 21
_diffrn_reflns_limit_l_min -21
_diffrn_reflns_number 99743
_diffrn_reflns_point_group_measured_fraction_full 0.999
_diffrn_reflns_point_group_measured_fraction_max 0.992
_diffrn_reflns_theta_full 25.242
_diffrn_reflns_theta_max 27.662
_diffrn_reflns_theta_min 1.964
_diffrn_source 'microfocus sealed X-ray tube'
_diffrn_source_current 1.4
_diffrn_source_power 0.07
_diffrn_source_type 'Incoatec I\ms'
_diffrn_source_voltage 50.0
_diffrn_standards_number 0
_exptl_absorpt_coefficient_mu 0.061
_exptl_absorpt_correction_T_max 0.7436
_exptl_absorpt_correction_T_min 0.6931
_exptl_absorpt_correction_type multi-scan
_exptl_absorpt_process_details
;
SADABS-2016/2 (Bruker,2016/2) was used for absorption correction.
wR2(int) was 0.1226 before and 0.0800 after correction.
The Ratio of minimum to maximum transmission is 0.9321.
The \l/2 correction factor is Not present.
;
_exptl_crystal_colour yellow
_exptl_crystal_colour_primary yellow
_exptl_crystal_density_diffrn 1.052
_exptl_crystal_description plate
_exptl_crystal_F_000 1004
_exptl_crystal_size_max 0.24
_exptl_crystal_size_mid 0.2
_exptl_crystal_size_min 0.04
_refine_diff_density_max 0.668
_refine_diff_density_min -0.264
_refine_diff_density_rms 0.056
_refine_ls_extinction_method none
_refine_ls_goodness_of_fit_ref 1.048
_refine_ls_hydrogen_treatment mixed
_refine_ls_matrix_type full
_refine_ls_number_parameters 671
_refine_ls_number_reflns 13759
_refine_ls_number_restraints 2
_refine_ls_restrained_S_all 1.049
_refine_ls_R_factor_all 0.1478
_refine_ls_R_factor_gt 0.0882
_refine_ls_shift/su_max 0.000
_refine_ls_shift/su_mean 0.000
_refine_ls_structure_factor_coef Fsqd
_refine_ls_weighting_details 'w=1/[\s^2^(Fo^2^)+(0.0702P)^2^+3.4776P] where P=(Fo^2^+2Fc^2^)/3'
_refine_ls_weighting_scheme calc
_refine_ls_wR_factor_gt 0.1869
_refine_ls_wR_factor_ref 0.2176
_reflns_Friedel_coverage 0.000
_reflns_number_gt 8420
_reflns_number_total 13759
_reflns_threshold_expression 'I > 2\s(I)'
_cod_data_source_file d6sc02881k2.cif
_cod_data_source_block 1_sq_CCDC1
_cod_database_code 1577275
_shelx_shelxl_version_number 2018/3
_olex2_refinement_description
;
1. Fixed Uiso
 At 1.2 times of:
  All C(H) groups
 At 1.5 times of:
  All C(H,H,H) groups
2. Restrained distances
 C44-H44 = C35-H35
 0.82 with sigma of 0.02
3.a Aromatic/amide H refined with riding coordinates:
 C6(H6), C9(H9), C10(H10), C12(H12), C14(H14), C22(H22), C24(H24), C32(H32),
 C34(H34), C46(H46), C48(H48), C49(H49), C52(H52), C58(H58), C59(H59), C60(H60),
  C61(H61), C63(H63), C64(H64), C65(H65), C66(H66), C67(H67)
3.b Idealised Me refined as rotating group:
 C1(H1A,H1B,H1C), C2(H2A,H2B,H2C), C4(H4A,H4B,H4C), C18(H18A,H18B,H18C),
 C19(H19A,H19B,H19C), C20(H20A,H20B,H20C), C28(H28A,H28B,H28C), C29(H29A,H29B,
 H29C), C30(H30A,H30B,H30C), C38(H38A,H38B,H38C), C39(H39A,H39B,H39C), C40(H40A,
 H40B,H40C), C54(H54A,H54B,H54C), C55(H55A,H55B,H55C)
;
_olex2_submission_special_instructions 'No special instructions were received'
_shelx_space_group_comment
;
The symmetry employed for this shelxl refinement is uniquely defined
by the following loop, which should always be used as a source of
symmetry information in preference to the above space-group names.
They are only intended as comments.
;
_shelx_estimated_absorpt_t_min 0.985
_shelx_estimated_absorpt_t_max 0.998
_olex2_diffrn_ambient_temperature_device 'Oxford Cryostream 800'

loop_
_space_group_symop_operation_xyz
'x, y, z'
'-x, -y, -z'

loop_
_atom_site_label
_atom_site_type_symbol
_atom_site_fract_x
_atom_site_fract_y
_atom_site_fract_z
_atom_site_U_iso_or_equiv
_atom_site_adp_type
_atom_site_occupancy
_atom_site_site_symmetry_order
_atom_site_calc_flag
_atom_site_refinement_flags_posn
_atom_site_refinement_flags_adp
_atom_site_refinement_flags_occupancy
_atom_site_disorder_assembly
_atom_site_disorder_group
O1 O 0.6618(2) 0.16856(14) 0.58318(12) 0.0430(6) Uani 1 1 d . . . . .
N1 N 0.3631(2) 0.40211(16) 0.67828(13) 0.0328(6) Uani 1 1 d . . . . .
N2 N 0.5072(2) 0.39794(16) 0.39362(13) 0.0323(6) Uani 1 1 d . . . . .
N3 N 0.9222(2) -0.01465(16) 0.32355(15) 0.0341(6) Uani 1 1 d . . . . .
C1 C 0.2363(4) 0.2629(3) 1.0339(2) 0.0620(12) Uani 1 1 d . . . . .
H1A H 0.307681 0.221531 1.016966 0.093 Uiso 1 1 calc R U . . .
H1B H 0.171498 0.256058 0.999779 0.093 Uiso 1 1 calc R U . . .
H1C H 0.216802 0.253300 1.092122 0.093 Uiso 1 1 calc R U . . .
C2 C 0.3530(3) 0.3658(2) 1.07958(17) 0.0444(9) Uani 1 1 d . . . . .
H2A H 0.328773 0.358906 1.137341 0.067 Uiso 1 1 calc R U . . .
H2B H 0.366672 0.423401 1.071108 0.067 Uiso 1 1 calc R U . . .
H2C H 0.425441 0.323753 1.066505 0.067 Uiso 1 1 calc R U . . .
C3 C 0.2565(3) 0.3525(2) 1.02306(17) 0.0397(8) Uani 1 1 d . . . . .
C4 C 0.1433(3) 0.4172(3) 1.04900(19) 0.0525(10) Uani 1 1 d . . . . .
H4A H 0.078328 0.408120 1.016110 0.079 Uiso 1 1 calc R U . . .
H4B H 0.154494 0.475295 1.039640 0.079 Uiso 1 1 calc R U . . .
H4C H 0.125048 0.409347 1.107726 0.079 Uiso 1 1 calc R U . . .
C5 C 0.2916(3) 0.3660(2) 0.93204(16) 0.0356(8) Uani 1 1 d . . . . .
C6 C 0.2151(3) 0.4178(2) 0.87948(16) 0.0362(8) Uani 1 1 d . . . . .
H6 H 0.140458 0.447580 0.900112 0.043 Uiso 1 1 calc R U . . .
C7 C 0.2472(3) 0.4265(2) 0.79605(16) 0.0332(7) Uani 1 1 d . . . . .
C8 C 0.3554(3) 0.38123(19) 0.76348(16) 0.0326(7) Uani 1 1 d . . . . .
C9 C 0.4352(3) 0.3312(2) 0.81618(16) 0.0352(7) Uani 1 1 d . . . . .
H9 H 0.510623 0.302667 0.796056 0.042 Uiso 1 1 calc R U . . .
C10 C 0.4015(3) 0.3241(2) 0.89904(17) 0.0359(7) Uani 1 1 d . . . . .
H10 H 0.455221 0.289394 0.934698 0.043 Uiso 1 1 calc R U . . .
C11 C 0.1883(3) 0.4795(2) 0.73088(16) 0.0334(7) Uani 1 1 d . . . . .
C12 C 0.0815(3) 0.5379(2) 0.72554(17) 0.0351(8) Uani 1 1 d . . . . .
H12 H 0.030245 0.549233 0.772816 0.042 Uiso 1 1 calc R U . . .
C13 C 0.0494(3) 0.5797(2) 0.65142(16) 0.0342(7) Uani 1 1 d . . . . .
C14 C 0.1298(3) 0.5624(2) 0.58357(17) 0.0346(7) Uani 1 1 d . . . . .
H14 H 0.108998 0.592214 0.533352 0.042 Uiso 1 1 calc R U . . .
C15 C 0.2378(3) 0.50457(19) 0.58509(16) 0.0325(7) Uani 1 1 d . . . . .
C16 C 0.2630(3) 0.46418(19) 0.66054(16) 0.0318(7) Uani 1 1 d . . . . .
C17 C -0.0655(3) 0.6454(2) 0.64239(17) 0.0363(7) Uani 1 1 d . . . . .
C18 C -0.1518(4) 0.6428(3) 0.7153(2) 0.0659(12) Uani 1 1 d . . . . .
H18A H -0.164538 0.584832 0.722065 0.099 Uiso 1 1 calc R U . . .
H18B H -0.226552 0.682226 0.704685 0.099 Uiso 1 1 calc R U . . .
H18C H -0.119384 0.659765 0.765888 0.099 Uiso 1 1 calc R U . . .
C19 C -0.0386(3) 0.7340(2) 0.6375(2) 0.0519(9) Uani 1 1 d . . . . .
H19A H 0.001739 0.744144 0.687224 0.078 Uiso 1 1 calc R U . . .
H19B H -0.111953 0.776981 0.633571 0.078 Uiso 1 1 calc R U . . .
H19C H 0.011775 0.737808 0.588594 0.078 Uiso 1 1 calc R U . . .
C20 C -0.1260(3) 0.6294(2) 0.5632(2) 0.0457(9) Uani 1 1 d . . . . .
H20A H -0.076234 0.636871 0.514930 0.069 Uiso 1 1 calc R U . . .
H20B H -0.201627 0.670047 0.559979 0.069 Uiso 1 1 calc R U . . .
H20C H -0.138735 0.571148 0.564107 0.069 Uiso 1 1 calc R U . . .
C21 C 0.3297(3) 0.51044(19) 0.42463(16) 0.0322(7) Uani 1 1 d . . . . .
C22 C 0.2490(3) 0.57628(19) 0.38673(16) 0.0326(7) Uani 1 1 d . . . . .
H22 H 0.188195 0.609413 0.420448 0.039 Uiso 1 1 calc R U . . .
C23 C 0.2526(3) 0.59623(19) 0.30213(17) 0.0330(7) Uani 1 1 d . . . . .
C24 C 0.3449(3) 0.54891(19) 0.25272(17) 0.0320(7) Uani 1 1 d . . . . .
H24 H 0.349874 0.561089 0.195309 0.038 Uiso 1 1 calc R U . . .
C25 C 0.4281(3) 0.48502(19) 0.28722(16) 0.0296(7) Uani 1 1 d . . . . .
C26 C 0.4181(3) 0.46615(19) 0.37191(16) 0.0305(7) Uani 1 1 d . . . . .
C27 C 0.1591(3) 0.6653(2) 0.26320(17) 0.0352(7) Uani 1 1 d . . . . .
C28 C 0.0643(3) 0.7093(2) 0.32584(19) 0.0467(9) Uani 1 1 d . . . . .
H28A H 0.025227 0.666885 0.351353 0.070 Uiso 1 1 calc R U . . .
H28B H 0.006482 0.752708 0.297486 0.070 Uiso 1 1 calc R U . . .
H28C H 0.100559 0.736403 0.368677 0.070 Uiso 1 1 calc R U . . .
C29 C 0.2152(3) 0.7345(2) 0.2221(2) 0.0424(8) Uani 1 1 d . . . . .
H29A H 0.253033 0.761587 0.264055 0.064 Uiso 1 1 calc R U . . .
H29B H 0.154315 0.777588 0.196064 0.064 Uiso 1 1 calc R U . . .
H29C H 0.273805 0.708309 0.180025 0.064 Uiso 1 1 calc R U . . .
C30 C 0.0968(3) 0.6251(2) 0.19733(18) 0.0417(8) Uani 1 1 d . . . . .
H30A H 0.154753 0.596271 0.156033 0.063 Uiso 1 1 calc R U . . .
H30B H 0.039261 0.669807 0.170319 0.063 Uiso 1 1 calc R U . . .
H30C H 0.056816 0.583666 0.223638 0.063 Uiso 1 1 calc R U . . .
C31 C 0.5314(3) 0.42523(19) 0.25556(16) 0.0305(7) Uani 1 1 d . . . . .
C32 C 0.5841(3) 0.41493(19) 0.17642(16) 0.0305(7) Uani 1 1 d . . . . .
H32 H 0.550426 0.450760 0.132452 0.037 Uiso 1 1 calc R U . . .
C33 C 0.6850(3) 0.3528(2) 0.16180(16) 0.0330(7) Uani 1 1 d . . . . .
C34 C 0.7361(3) 0.3055(2) 0.22938(16) 0.0343(7) Uani 1 1 d . . . . .
H34 H 0.807576 0.264770 0.220454 0.041 Uiso 1 1 calc R U . . .
C35 C 0.6867(3) 0.3156(2) 0.30968(18) 0.0346(7) Uani 1 1 d D . . . .
C36 C 0.5810(3) 0.37353(19) 0.32140(16) 0.0318(7) Uani 1 1 d . . . . .
C37 C 0.7413(3) 0.3329(2) 0.07484(17) 0.0363(7) Uani 1 1 d . . . . .
C38 C 0.6767(3) 0.3952(2) 0.01001(16) 0.0396(8) Uani 1 1 d . . . . .
H38A H 0.594650 0.390504 0.009020 0.059 Uiso 1 1 calc R U . . .
H38B H 0.714265 0.381185 -0.044587 0.059 Uiso 1 1 calc R U . . .
H38C H 0.680172 0.453642 0.024320 0.059 Uiso 1 1 calc R U . . .
C39 C 0.8699(3) 0.3400(2) 0.07378(19) 0.0449(9) Uani 1 1 d . . . . .
H39A H 0.874290 0.397968 0.089176 0.067 Uiso 1 1 calc R U . . .
H39B H 0.904731 0.327505 0.018182 0.067 Uiso 1 1 calc R U . . .
H39C H 0.912945 0.299154 0.113290 0.067 Uiso 1 1 calc R U . . .
C40 C 0.7338(3) 0.2424(2) 0.05104(18) 0.0445(8) Uani 1 1 d . . . . .
H40A H 0.775680 0.201645 0.091119 0.067 Uiso 1 1 calc R U . . .
H40B H 0.769672 0.229356 -0.004197 0.067 Uiso 1 1 calc R U . . .
H40C H 0.651454 0.238395 0.050967 0.067 Uiso 1 1 calc R U . . .
C41 C 0.4411(3) 0.36214(19) 0.61514(16) 0.0319(7) Uani 1 1 d . . . . .
C42 C 0.4309(3) 0.40164(19) 0.53498(16) 0.0308(7) Uani 1 1 d . . . . .
C43 C 0.5108(3) 0.35979(19) 0.47235(16) 0.0329(7) Uani 1 1 d . . . . .
C44 C 0.5868(3) 0.2823(2) 0.48628(17) 0.0369(8) Uani 1 1 d D . . . .
C45 C 0.5903(3) 0.24645(19) 0.56423(17) 0.0348(7) Uani 1 1 d . . . . .
C46 C 0.5195(3) 0.2867(2) 0.62955(16) 0.0333(7) Uani 1 1 d . . . . .
H46 H 0.525418 0.262241 0.683376 0.040 Uiso 1 1 calc R U . . .
C47 C 0.7291(3) 0.12362(19) 0.51808(16) 0.0359(7) Uani 1 1 d . . . . .
C48 C 0.8272(3) 0.1481(2) 0.48599(18) 0.0431(8) Uani 1 1 d . . . . .
H48 H 0.850584 0.196274 0.507463 0.052 Uiso 1 1 calc R U . . .
C49 C 0.8913(3) 0.1017(2) 0.42215(17) 0.0369(7) Uani 1 1 d . . . . .
H49 H 0.958425 0.118853 0.399204 0.044 Uiso 1 1 calc R U . . .
C50 C 0.8589(3) 0.03005(19) 0.39088(17) 0.0300(6) Uani 1 1 d . . . . .
C51 C 0.7645(3) 0.00113(19) 0.42746(17) 0.0313(7) Uani 1 1 d . . . . .
C52 C 0.6989(3) 0.05080(19) 0.49032(17) 0.0322(7) Uani 1 1 d . . . . .
H52 H 0.632172 0.033979 0.514353 0.039 Uiso 1 1 calc R U . . .
C53 C 0.7422(3) -0.0847(2) 0.4042(2) 0.0396(8) Uani 1 1 d . . . . .
C54 C 0.6143(3) -0.0897(3) 0.4203(3) 0.0649(13) Uani 1 1 d . . . . .
H54A H 0.593900 -0.080931 0.479235 0.097 Uiso 1 1 calc R U . . .
H54B H 0.603624 -0.145939 0.404011 0.097 Uiso 1 1 calc R U . . .
H54C H 0.563336 -0.045484 0.387973 0.097 Uiso 1 1 calc R U . . .
C55 C 0.8203(4) -0.1517(2) 0.4595(2) 0.0631(12) Uani 1 1 d . . . . .
H55A H 0.902757 -0.149941 0.449209 0.095 Uiso 1 1 calc R U . . .
H55B H 0.808635 -0.208573 0.446689 0.095 Uiso 1 1 calc R U . . .
H55C H 0.798766 -0.138906 0.517775 0.095 Uiso 1 1 calc R U . . .
C56 C 0.7826(3) -0.1055(2) 0.3151(2) 0.0401(8) Uani 1 1 d . . . . .
C57 C 0.8736(3) -0.07178(19) 0.27887(19) 0.0361(7) Uani 1 1 d . . . . .
C58 C 0.9175(3) -0.0970(2) 0.1994(2) 0.0443(9) Uani 1 1 d . . . . .
H58 H 0.978323 -0.073455 0.174723 0.053 Uiso 1 1 calc R U . . .
C59 C 0.8730(4) -0.1558(3) 0.1568(2) 0.0601(11) Uani 1 1 d . . . . .
H59 H 0.903015 -0.172462 0.102862 0.072 Uiso 1 1 calc R U . . .
C60 C 0.7849(4) -0.1907(3) 0.1922(2) 0.0639(12) Uani 1 1 d . . . . .
H60 H 0.755568 -0.232201 0.163343 0.077 Uiso 1 1 calc R U . . .
C61 C 0.7399(3) -0.1647(2) 0.2697(2) 0.0558(10) Uani 1 1 d . . . . .
H61 H 0.677930 -0.187862 0.293012 0.067 Uiso 1 1 calc R U . . .
C62 C 1.0149(3) 0.0190(2) 0.28480(18) 0.0360(7) Uani 1 1 d . . . . .
C63 C 0.9911(3) 0.0819(2) 0.22453(19) 0.0401(8) Uani 1 1 d . . . . .
H63 H 0.912654 0.103805 0.208790 0.048 Uiso 1 1 calc R U . . .
C64 C 1.0822(4) 0.1127(2) 0.1873(2) 0.0526(10) Uani 1 1 d . . . . .
H64 H 1.066201 0.154974 0.145173 0.063 Uiso 1 1 calc R U . . .
C65 C 1.1957(4) 0.0823(3) 0.2111(2) 0.0648(12) Uani 1 1 d . . . . .
H65 H 1.257693 0.104190 0.186121 0.078 Uiso 1 1 calc R U . . .
C66 C 1.2191(4) 0.0202(3) 0.2709(3) 0.0725(13) Uani 1 1 d . . . . .
H66 H 1.297392 -0.000980 0.287244 0.087 Uiso 1 1 calc R U . . .
C67 C 1.1283(3) -0.0117(3) 0.3078(2) 0.0574(10) Uani 1 1 d . . . . .
H67 H 1.144860 -0.054924 0.348975 0.069 Uiso 1 1 calc R U . . .
B1 B 0.3318(3) 0.4773(2) 0.51449(19) 0.0327(8) Uani 1 1 d . . . . .
H44 H 0.629(3) 0.2551(19) 0.4459(16) 0.042(9) Uiso 1 1 d D . . . .
H35 H 0.728(3) 0.289(2) 0.3491(18) 0.053(11) Uiso 1 1 d D . . . .

loop_
_atom_site_aniso_label
_atom_site_aniso_U_11
_atom_site_aniso_U_22
_atom_site_aniso_U_33
_atom_site_aniso_U_23
_atom_site_aniso_U_13
_atom_site_aniso_U_12
O1 0.0723(17) 0.0370(13) 0.0213(10) -0.0049(9) 0.0150(10) -0.0176(12)
N1 0.0472(16) 0.0430(15) 0.0155(11) -0.0077(10) 0.0115(10) -0.0273(13)
N2 0.0466(16) 0.0362(14) 0.0183(11) -0.0080(10) 0.0143(11) -0.0206(13)
N3 0.0375(15) 0.0353(14) 0.0349(13) -0.0093(11) 0.0112(11) -0.0210(12)
C1 0.105(3) 0.069(3) 0.0287(17) -0.0062(16) 0.0186(19) -0.057(3)
C2 0.053(2) 0.068(2) 0.0187(14) -0.0071(14) 0.0073(14) -0.0302(19)
C3 0.051(2) 0.058(2) 0.0192(14) -0.0051(13) 0.0110(13) -0.0324(17)
C4 0.053(2) 0.086(3) 0.0230(16) -0.0014(16) 0.0126(15) -0.027(2)
C5 0.0499(19) 0.0509(19) 0.0160(13) -0.0086(12) 0.0115(13) -0.0346(16)
C6 0.050(2) 0.0489(19) 0.0187(13) -0.0069(13) 0.0111(13) -0.0308(16)
C7 0.0454(19) 0.0429(18) 0.0193(13) -0.0088(12) 0.0100(12) -0.0284(15)
C8 0.0490(19) 0.0406(17) 0.0166(13) -0.0054(12) 0.0090(13) -0.0296(15)
C9 0.0474(19) 0.0445(18) 0.0217(14) -0.0089(12) 0.0114(13) -0.0292(16)
C10 0.0453(19) 0.0498(19) 0.0200(13) -0.0071(12) 0.0052(13) -0.0274(16)
C11 0.049(2) 0.0428(18) 0.0173(13) -0.0088(12) 0.0107(12) -0.0306(16)
C12 0.046(2) 0.0468(19) 0.0208(14) -0.0095(12) 0.0140(13) -0.0306(16)
C13 0.0454(19) 0.0444(18) 0.0212(14) -0.0089(12) 0.0134(13) -0.0296(15)
C14 0.048(2) 0.0439(18) 0.0198(13) -0.0065(12) 0.0081(13) -0.0284(16)
C15 0.0463(19) 0.0391(17) 0.0205(13) -0.0079(12) 0.0106(12) -0.0292(15)
C16 0.0436(19) 0.0404(17) 0.0191(13) -0.0097(12) 0.0102(12) -0.0273(15)
C17 0.0433(19) 0.0476(19) 0.0236(14) -0.0054(13) 0.0132(13) -0.0238(16)
C18 0.062(3) 0.086(3) 0.041(2) 0.0150(19) 0.0276(19) -0.002(2)
C19 0.062(2) 0.051(2) 0.048(2) -0.0100(16) -0.0049(18) -0.0242(19)
C20 0.048(2) 0.055(2) 0.0417(18) -0.0115(15) 0.0037(15) -0.0280(18)
C21 0.0425(18) 0.0411(18) 0.0195(13) -0.0081(12) 0.0121(12) -0.0247(15)
C22 0.0453(19) 0.0366(17) 0.0214(13) -0.0102(12) 0.0149(13) -0.0225(15)
C23 0.0444(18) 0.0373(17) 0.0227(14) -0.0088(12) 0.0116(13) -0.0225(15)
C24 0.0429(18) 0.0394(17) 0.0207(13) -0.0074(12) 0.0106(12) -0.0254(15)
C25 0.0391(17) 0.0360(17) 0.0206(13) -0.0073(12) 0.0106(12) -0.0244(14)
C26 0.0440(18) 0.0336(16) 0.0206(13) -0.0077(11) 0.0094(12) -0.0239(15)
C27 0.0453(19) 0.0406(18) 0.0239(14) -0.0068(12) 0.0131(13) -0.0205(15)
C28 0.055(2) 0.054(2) 0.0290(16) -0.0058(14) 0.0147(15) -0.0107(18)
C29 0.052(2) 0.0412(19) 0.0386(17) -0.0029(14) 0.0094(15) -0.0222(16)
C30 0.051(2) 0.050(2) 0.0311(16) -0.0092(14) 0.0104(14) -0.0273(17)
C31 0.0394(17) 0.0379(17) 0.0210(13) -0.0074(11) 0.0098(12) -0.0242(14)
C32 0.0381(17) 0.0390(17) 0.0195(13) -0.0068(11) 0.0094(12) -0.0210(14)
C33 0.0426(18) 0.0456(18) 0.0179(13) -0.0049(12) 0.0101(12) -0.0263(15)
C34 0.0393(18) 0.0447(18) 0.0231(14) -0.0069(12) 0.0125(13) -0.0203(15)
C35 0.044(2) 0.0438(19) 0.0218(15) -0.0014(13) 0.0075(14) -0.0231(16)
C36 0.0451(19) 0.0399(17) 0.0179(13) -0.0084(11) 0.0127(12) -0.0272(15)
C37 0.0461(19) 0.0465(19) 0.0205(14) -0.0045(12) 0.0145(13) -0.0211(15)
C38 0.049(2) 0.056(2) 0.0168(13) -0.0043(13) 0.0138(13) -0.0215(17)
C39 0.0394(19) 0.071(2) 0.0269(16) -0.0016(15) 0.0148(14) -0.0213(18)
C40 0.063(2) 0.050(2) 0.0236(15) -0.0083(14) 0.0126(15) -0.0204(18)
C41 0.0452(18) 0.0397(18) 0.0197(13) -0.0078(12) 0.0096(12) -0.0302(15)
C42 0.0435(18) 0.0371(17) 0.0197(13) -0.0067(11) 0.0095(12) -0.0272(14)
C43 0.0479(19) 0.0400(18) 0.0187(13) -0.0069(12) 0.0108(12) -0.0284(15)
C44 0.059(2) 0.0349(18) 0.0219(14) -0.0078(12) 0.0166(14) -0.0237(16)
C45 0.053(2) 0.0345(17) 0.0233(14) -0.0062(12) 0.0104(13) -0.0250(15)
C46 0.051(2) 0.0403(18) 0.0167(13) -0.0046(11) 0.0084(12) -0.0288(16)
C47 0.058(2) 0.0353(17) 0.0184(13) -0.0025(11) 0.0082(13) -0.0200(15)
C48 0.068(2) 0.0455(19) 0.0250(15) -0.0083(13) 0.0083(15) -0.0341(18)
C49 0.0461(19) 0.0451(19) 0.0273(15) -0.0023(13) 0.0040(13) -0.0273(16)
C50 0.0316(16) 0.0347(16) 0.0273(14) -0.0031(12) 0.0028(12) -0.0154(13)
C51 0.0329(16) 0.0361(17) 0.0284(14) -0.0001(12) 0.0022(12) -0.0155(14)
C52 0.0387(18) 0.0333(16) 0.0279(14) 0.0004(12) 0.0047(13) -0.0157(14)
C53 0.0427(19) 0.0342(17) 0.0466(18) -0.0083(14) 0.0162(15) -0.0207(15)
C54 0.060(2) 0.070(3) 0.078(3) -0.039(2) 0.035(2) -0.047(2)
C55 0.092(3) 0.040(2) 0.056(2) -0.0004(17) 0.024(2) -0.016(2)
C56 0.0412(19) 0.0389(18) 0.0454(18) -0.0129(14) 0.0109(15) -0.0211(15)
C57 0.0415(18) 0.0320(17) 0.0389(17) -0.0083(13) 0.0069(14) -0.0173(14)
C58 0.051(2) 0.045(2) 0.0426(18) -0.0157(15) 0.0166(16) -0.0263(17)
C59 0.076(3) 0.067(3) 0.049(2) -0.0278(19) 0.0209(19) -0.043(2)
C60 0.080(3) 0.068(3) 0.057(2) -0.029(2) 0.019(2) -0.048(2)
C61 0.062(2) 0.060(2) 0.057(2) -0.0216(18) 0.0188(19) -0.040(2)
C62 0.0425(19) 0.0403(18) 0.0313(15) -0.0071(13) 0.0078(13) -0.0232(15)
C63 0.051(2) 0.0388(18) 0.0339(16) -0.0038(13) 0.0087(15) -0.0179(16)
C64 0.078(3) 0.046(2) 0.0409(19) -0.0013(15) 0.0149(19) -0.033(2)
C65 0.065(3) 0.090(3) 0.054(2) -0.002(2) 0.016(2) -0.053(3)
C66 0.044(2) 0.116(4) 0.068(3) 0.015(3) 0.004(2) -0.042(3)
C67 0.046(2) 0.082(3) 0.052(2) 0.020(2) -0.0016(18) -0.030(2)
B1 0.046(2) 0.038(2) 0.0228(15) -0.0090(13) 0.0108(14) -0.0297(17)

loop_
_atom_type_symbol
_atom_type_description
_atom_type_scat_dispersion_real
_atom_type_scat_dispersion_imag
_atom_type_scat_source
C C 0.0033 0.0016 'International Tables Vol C Tables 4.2.6.8 and 6.1.1.4'
H H 0.0000 0.0000 'International Tables Vol C Tables 4.2.6.8 and 6.1.1.4'
B B 0.0013 0.0007 'International Tables Vol C Tables 4.2.6.8 and 6.1.1.4'
N N 0.0061 0.0033 'International Tables Vol C Tables 4.2.6.8 and 6.1.1.4'
O O 0.0106 0.0060 'International Tables Vol C Tables 4.2.6.8 and 6.1.1.4'

loop_
_geom_angle_atom_site_label_1
_geom_angle_atom_site_label_2
_geom_angle_atom_site_label_3
_geom_angle
_geom_angle_site_symmetry_1
_geom_angle_site_symmetry_3
_geom_angle_publ_flag
C45 O1 C47 117.1(2) . . ?
C16 N1 C8 107.5(2) . . ?
C16 N1 C41 121.5(2) . . ?
C41 N1 C8 130.2(3) . . ?
C26 N2 C36 107.7(2) . . ?
C26 N2 C43 122.2(2) . . ?
C43 N2 C36 129.9(3) . . ?
C50 N3 C62 118.2(2) . . ?
C57 N3 C50 120.1(2) . . ?
C57 N3 C62 118.4(2) . . ?
H1A C1 H1B 109.5 . . ?
H1A C1 H1C 109.5 . . ?
H1B C1 H1C 109.5 . . ?
C3 C1 H1A 109.5 . . ?
C3 C1 H1B 109.5 . . ?
C3 C1 H1C 109.5 . . ?
H2A C2 H2B 109.5 . . ?
H2A C2 H2C 109.5 . . ?
H2B C2 H2C 109.5 . . ?
C3 C2 H2A 109.5 . . ?
C3 C2 H2B 109.5 . . ?
C3 C2 H2C 109.5 . . ?
C1 C3 C2 110.1(3) . . ?
C1 C3 C4 109.1(3) . . ?
C1 C3 C5 109.2(2) . . ?
C2 C3 C4 107.4(3) . . ?
C2 C3 C5 110.1(2) . . ?
C5 C3 C4 111.0(3) . . ?
C3 C4 H4A 109.5 . . ?
C3 C4 H4B 109.5 . . ?
C3 C4 H4C 109.5 . . ?
H4A C4 H4B 109.5 . . ?
H4A C4 H4C 109.5 . . ?
H4B C4 H4C 109.5 . . ?
C6 C5 C3 121.4(3) . . ?
C6 C5 C10 117.8(3) . . ?
C10 C5 C3 120.8(3) . . ?
C5 C6 H6 119.8 . . ?
C5 C6 C7 120.4(3) . . ?
C7 C6 H6 119.8 . . ?
C6 C7 C8 120.9(3) . . ?
C6 C7 C11 131.3(3) . . ?
C8 C7 C11 107.8(2) . . ?
C7 C8 N1 108.3(3) . . ?
C9 C8 N1 132.3(3) . . ?
C9 C8 C7 119.4(2) . . ?
C8 C9 H9 120.7 . . ?
C10 C9 C8 118.5(3) . . ?
C10 C9 H9 120.7 . . ?
C5 C10 H10 118.6 . . ?
C9 C10 C5 122.9(3) . . ?
C9 C10 H10 118.6 . . ?
C12 C11 C7 134.5(2) . . ?
C12 C11 C16 118.9(3) . . ?
C16 C11 C7 106.6(3) . . ?
C11 C12 H12 119.8 . . ?
C13 C12 C11 120.4(3) . . ?
C13 C12 H12 119.8 . . ?
C12 C13 C14 117.7(3) . . ?
C12 C13 C17 122.6(2) . . ?
C14 C13 C17 119.7(3) . . ?
C13 C14 H14 117.7 . . ?
C15 C14 C13 124.6(3) . . ?
C15 C14 H14 117.7 . . ?
C14 C15 B1 129.7(3) . . ?
C16 C15 C14 114.6(3) . . ?
C16 C15 B1 115.7(3) . . ?
N1 C16 C11 109.8(3) . . ?
C15 C16 N1 126.3(3) . . ?
C15 C16 C11 123.9(3) . . ?
C13 C17 C18 112.2(3) . . ?
C13 C17 C20 110.6(3) . . ?
C18 C17 C20 107.7(3) . . ?
C19 C17 C13 108.6(3) . . ?
C19 C17 C18 108.7(3) . . ?
C19 C17 C20 109.0(3) . . ?
C17 C18 H18A 109.5 . . ?
C17 C18 H18B 109.5 . . ?
C17 C18 H18C 109.5 . . ?
H18A C18 H18B 109.5 . . ?
H18A C18 H18C 109.5 . . ?
H18B C18 H18C 109.5 . . ?
C17 C19 H19A 109.5 . . ?
C17 C19 H19B 109.5 . . ?
C17 C19 H19C 109.5 . . ?
H19A C19 H19B 109.5 . . ?
H19A C19 H19C 109.5 . . ?
H19B C19 H19C 109.5 . . ?
C17 C20 H20A 109.5 . . ?
C17 C20 H20B 109.5 . . ?
C17 C20 H20C 109.5 . . ?
H20A C20 H20B 109.5 . . ?
H20A C20 H20C 109.5 . . ?
H20B C20 H20C 109.5 . . ?
C22 C21 B1 129.9(3) . . ?
C26 C21 C22 114.8(2) . . ?
C26 C21 B1 115.3(3) . . ?
C21 C22 H22 117.9 . . ?
C21 C22 C23 124.1(3) . . ?
C23 C22 H22 117.9 . . ?
C22 C23 C24 117.9(3) . . ?
C22 C23 C27 122.0(3) . . ?
C24 C23 C27 120.1(2) . . ?
C23 C24 H24 119.8 . . ?
C25 C24 C23 120.3(3) . . ?
C25 C24 H24 119.8 . . ?
C24 C25 C26 119.3(3) . . ?
C24 C25 C31 134.6(2) . . ?
C26 C25 C31 106.1(3) . . ?
N2 C26 C21 126.1(3) . . ?
N2 C26 C25 110.3(2) . . ?
C21 C26 C25 123.6(3) . . ?
C23 C27 C28 113.0(2) . . ?
C23 C27 C29 110.5(3) . . ?
C23 C27 C30 109.3(3) . . ?
C28 C27 C29 107.9(3) . . ?
C28 C27 C30 107.0(3) . . ?
C30 C27 C29 109.1(2) . . ?
C27 C28 H28A 109.5 . . ?
C27 C28 H28B 109.5 . . ?
C27 C28 H28C 109.5 . . ?
H28A C28 H28B 109.5 . . ?
H28A C28 H28C 109.5 . . ?
H28B C28 H28C 109.5 . . ?
C27 C29 H29A 109.5 . . ?
C27 C29 H29B 109.5 . . ?
C27 C29 H29C 109.5 . . ?
H29A C29 H29B 109.5 . . ?
H29A C29 H29C 109.5 . . ?
H29B C29 H29C 109.5 . . ?
C27 C30 H30A 109.5 . . ?
C27 C30 H30B 109.5 . . ?
C27 C30 H30C 109.5 . . ?
H30A C30 H30B 109.5 . . ?
H30A C30 H30C 109.5 . . ?
H30B C30 H30C 109.5 . . ?
C32 C31 C25 131.3(3) . . ?
C32 C31 C36 120.5(3) . . ?
C36 C31 C25 108.2(2) . . ?
C31 C32 H32 119.8 . . ?
C33 C32 C31 120.4(3) . . ?
C33 C32 H32 119.8 . . ?
C32 C33 C34 117.9(2) . . ?
C32 C33 C37 122.9(3) . . ?
C34 C33 C37 119.2(3) . . ?
C33 C34 H34 118.5 . . ?
C33 C34 C35 123.0(3) . . ?
C35 C34 H34 118.5 . . ?
C34 C35 H35 117(3) . . ?
C36 C35 C34 117.9(3) . . ?
C36 C35 H35 125(2) . . ?
C31 C36 N2 107.7(3) . . ?
C35 C36 N2 132.1(3) . . ?
C35 C36 C31 120.1(2) . . ?
C38 C37 C33 111.2(3) . . ?
C39 C37 C33 110.1(2) . . ?
C39 C37 C38 108.5(2) . . ?
C40 C37 C33 109.1(2) . . ?
C40 C37 C38 108.2(3) . . ?
C40 C37 C39 109.7(3) . . ?
C37 C38 H38A 109.5 . . ?
C37 C38 H38B 109.5 . . ?
C37 C38 H38C 109.5 . . ?
H38A C38 H38B 109.5 . . ?
H38A C38 H38C 109.5 . . ?
H38B C38 H38C 109.5 . . ?
C37 C39 H39A 109.5 . . ?
C37 C39 H39B 109.5 . . ?
C37 C39 H39C 109.5 . . ?
H39A C39 H39B 109.5 . . ?
H39A C39 H39C 109.5 . . ?
H39B C39 H39C 109.5 . . ?
C37 C40 H40A 109.5 . . ?
C37 C40 H40B 109.5 . . ?
C37 C40 H40C 109.5 . . ?
H40A C40 H40B 109.5 . . ?
H40A C40 H40C 109.5 . . ?
H40B C40 H40C 109.5 . . ?
N1 C41 C42 117.0(3) . . ?
C46 C41 N1 120.9(3) . . ?
C46 C41 C42 121.9(3) . . ?
C41 C42 B1 122.5(3) . . ?
C43 C42 C41 115.8(3) . . ?
C43 C42 B1 121.2(3) . . ?
N2 C43 C42 117.9(3) . . ?
C44 C43 N2 120.1(2) . . ?
C44 C43 C42 122.0(3) . . ?
C43 C44 H44 121(2) . . ?
C45 C44 C43 119.2(3) . . ?
C45 C44 H44 120(2) . . ?
O1 C45 C46 115.4(3) . . ?
C44 C45 O1 123.1(3) . . ?
C44 C45 C46 121.6(3) . . ?
C41 C46 C45 119.2(3) . . ?
C41 C46 H46 120.4 . . ?
C45 C46 H46 120.4 . . ?
C48 C47 O1 121.1(3) . . ?
C48 C47 C52 120.5(3) . . ?
C52 C47 O1 118.3(3) . . ?
C47 C48 H48 120.4 . . ?
C47 C48 C49 119.2(3) . . ?
C49 C48 H48 120.4 . . ?
C48 C49 H49 119.5 . . ?
C48 C49 C50 121.0(3) . . ?
C50 C49 H49 119.5 . . ?
C49 C50 N3 120.4(2) . . ?
C49 C50 C51 120.0(3) . . ?
C51 C50 N3 119.6(2) . . ?
C50 C51 C52 117.6(3) . . ?
C50 C51 C53 120.3(3) . . ?
C52 C51 C53 121.9(2) . . ?
C47 C52 C51 121.4(3) . . ?
C47 C52 H52 119.3 . . ?
C51 C52 H52 119.3 . . ?
C51 C53 C54 112.2(3) . . ?
C51 C53 C55 106.5(3) . . ?
C51 C53 C56 110.2(2) . . ?
C54 C53 C55 108.5(3) . . ?
C56 C53 C54 112.1(3) . . ?
C56 C53 C55 107.1(3) . . ?
C53 C54 H54A 109.5 . . ?
C53 C54 H54B 109.5 . . ?
C53 C54 H54C 109.5 . . ?
H54A C54 H54B 109.5 . . ?
H54A C54 H54C 109.5 . . ?
H54B C54 H54C 109.5 . . ?
C53 C55 H55A 109.5 . . ?
C53 C55 H55B 109.5 . . ?
C53 C55 H55C 109.5 . . ?
H55A C55 H55B 109.5 . . ?
H55A C55 H55C 109.5 . . ?
H55B C55 H55C 109.5 . . ?
C57 C56 C53 120.2(3) . . ?
C61 C56 C53 121.7(3) . . ?
C61 C56 C57 117.8(3) . . ?
N3 C57 C56 119.7(3) . . ?
C58 C57 N3 120.3(3) . . ?
C58 C57 C56 120.0(3) . . ?
C57 C58 H58 119.9 . . ?
C59 C58 C57 120.3(3) . . ?
C59 C58 H58 119.9 . . ?
C58 C59 H59 119.8 . . ?
C58 C59 C60 120.3(3) . . ?
C60 C59 H59 119.8 . . ?
C59 C60 H60 120.3 . . ?
C61 C60 C59 119.5(3) . . ?
C61 C60 H60 120.3 . . ?
C56 C61 H61 119.0 . . ?
C60 C61 C56 122.1(3) . . ?
C60 C61 H61 119.0 . . ?
C63 C62 N3 120.8(3) . . ?
C67 C62 N3 119.5(3) . . ?
C67 C62 C63 119.8(3) . . ?
C62 C63 H63 120.1 . . ?
C62 C63 C64 119.8(3) . . ?
C64 C63 H63 120.1 . . ?
C63 C64 H64 119.9 . . ?
C65 C64 C63 120.3(4) . . ?
C65 C64 H64 119.9 . . ?
C64 C65 H65 120.0 . . ?
C66 C65 C64 119.9(3) . . ?
C66 C65 H65 120.0 . . ?
C65 C66 H66 119.9 . . ?
C65 C66 C67 120.1(4) . . ?
C67 C66 H66 119.9 . . ?
C62 C67 C66 120.2(4) . . ?
C62 C67 H67 119.9 . . ?
C66 C67 H67 119.9 . . ?
C21 B1 C15 128.0(3) . . ?
C42 B1 C15 115.1(3) . . ?
C42 B1 C21 116.5(3) . . ?

loop_
_geom_bond_atom_site_label_1
_geom_bond_atom_site_label_2
_geom_bond_distance
_geom_bond_site_symmetry_2
_geom_bond_publ_flag
O1 C45 1.382(4) . ?
O1 C47 1.402(3) . ?
N1 C8 1.420(3) . ?
N1 C16 1.397(4) . ?
N1 C41 1.410(4) . ?
N2 C26 1.388(4) . ?
N2 C36 1.435(3) . ?
N2 C43 1.405(4) . ?
N3 C50 1.409(4) . ?
N3 C57 1.402(4) . ?
N3 C62 1.436(4) . ?
C1 H1A 0.9800 . ?
C1 H1B 0.9800 . ?
C1 H1C 0.9800 . ?
C1 C3 1.517(5) . ?
C2 H2A 0.9800 . ?
C2 H2B 0.9800 . ?
C2 H2C 0.9800 . ?
C2 C3 1.530(4) . ?
C3 C4 1.543(5) . ?
C3 C5 1.542(4) . ?
C4 H4A 0.9800 . ?
C4 H4B 0.9800 . ?
C4 H4C 0.9800 . ?
C5 C6 1.388(5) . ?
C5 C10 1.405(4) . ?
C6 H6 0.9500 . ?
C6 C7 1.403(4) . ?
C7 C8 1.404(4) . ?
C7 C11 1.443(5) . ?
C8 C9 1.397(5) . ?
C9 H9 0.9500 . ?
C9 C10 1.396(4) . ?
C10 H10 0.9500 . ?
C11 C12 1.393(5) . ?
C11 C16 1.402(4) . ?
C12 H12 0.9500 . ?
C12 C13 1.390(4) . ?
C13 C14 1.411(4) . ?
C13 C17 1.527(5) . ?
C14 H14 0.9500 . ?
C14 C15 1.395(5) . ?
C15 C16 1.386(4) . ?
C15 B1 1.557(4) . ?
C17 C18 1.533(4) . ?
C17 C19 1.526(4) . ?
C17 C20 1.537(4) . ?
C18 H18A 0.9800 . ?
C18 H18B 0.9800 . ?
C18 H18C 0.9800 . ?
C19 H19A 0.9800 . ?
C19 H19B 0.9800 . ?
C19 H19C 0.9800 . ?
C20 H20A 0.9800 . ?
C20 H20B 0.9800 . ?
C20 H20C 0.9800 . ?
C21 C22 1.404(5) . ?
C21 C26 1.392(4) . ?
C21 B1 1.542(4) . ?
C22 H22 0.9500 . ?
C22 C23 1.404(4) . ?
C23 C24 1.408(4) . ?
C23 C27 1.525(5) . ?
C24 H24 0.9500 . ?
C24 C25 1.378(4) . ?
C25 C26 1.407(4) . ?
C25 C31 1.451(4) . ?
C27 C28 1.535(4) . ?
C27 C29 1.543(4) . ?
C27 C30 1.538(4) . ?
C28 H28A 0.9800 . ?
C28 H28B 0.9800 . ?
C28 H28C 0.9800 . ?
C29 H29A 0.9800 . ?
C29 H29B 0.9800 . ?
C29 H29C 0.9800 . ?
C30 H30A 0.9800 . ?
C30 H30B 0.9800 . ?
C30 H30C 0.9800 . ?
C31 C32 1.399(3) . ?
C31 C36 1.404(4) . ?
C32 H32 0.9500 . ?
C32 C33 1.385(4) . ?
C33 C34 1.399(4) . ?
C33 C37 1.541(4) . ?
C34 H34 0.9500 . ?
C34 C35 1.402(4) . ?
C35 C36 1.384(5) . ?
C35 H35 0.867(18) . ?
C37 C38 1.540(5) . ?
C37 C39 1.533(4) . ?
C37 C40 1.531(4) . ?
C38 H38A 0.9800 . ?
C38 H38B 0.9800 . ?
C38 H38C 0.9800 . ?
C39 H39A 0.9800 . ?
C39 H39B 0.9800 . ?
C39 H39C 0.9800 . ?
C40 H40A 0.9800 . ?
C40 H40B 0.9800 . ?
C40 H40C 0.9800 . ?
C41 C42 1.435(4) . ?
C41 C46 1.373(5) . ?
C42 C43 1.426(4) . ?
C42 B1 1.526(5) . ?
C43 C44 1.383(5) . ?
C44 C45 1.379(4) . ?
C44 H44 0.869(18) . ?
C45 C46 1.395(4) . ?
C46 H46 0.9500 . ?
C47 C48 1.376(4) . ?
C47 C52 1.380(4) . ?
C48 H48 0.9500 . ?
C48 C49 1.381(4) . ?
C49 H49 0.9500 . ?
C49 C50 1.395(4) . ?
C50 C51 1.400(4) . ?
C51 C52 1.401(4) . ?
C51 C53 1.513(4) . ?
C52 H52 0.9500 . ?
C53 C54 1.530(4) . ?
C53 C55 1.547(5) . ?
C53 C56 1.522(4) . ?
C54 H54A 0.9800 . ?
C54 H54B 0.9800 . ?
C54 H54C 0.9800 . ?
C55 H55A 0.9800 . ?
C55 H55B 0.9800 . ?
C55 H55C 0.9800 . ?
C56 C57 1.405(4) . ?
C56 C61 1.395(4) . ?
C57 C58 1.401(4) . ?
C58 H58 0.9500 . ?
C58 C59 1.378(4) . ?
C59 H59 0.9500 . ?
C59 C60 1.381(5) . ?
C60 H60 0.9500 . ?
C60 C61 1.378(5) . ?
C61 H61 0.9500 . ?
C62 C63 1.386(5) . ?
C62 C67 1.372(5) . ?
C63 H63 0.9500 . ?
C63 C64 1.387(4) . ?
C64 H64 0.9500 . ?
C64 C65 1.377(6) . ?
C65 H65 0.9500 . ?
C65 C66 1.372(6) . ?
C66 H66 0.9500 . ?
C66 C67 1.390(5) . ?
C67 H67 0.9500 . ?

loop_
_geom_torsion_atom_site_label_1
_geom_torsion_atom_site_label_2
_geom_torsion_atom_site_label_3
_geom_torsion_atom_site_label_4
_geom_torsion
_geom_torsion_site_symmetry_1
_geom_torsion_site_symmetry_2
_geom_torsion_site_symmetry_3
_geom_torsion_site_symmetry_4
_geom_torsion_publ_flag
O1 C45 C46 C41 -176.5(3) . . . . ?
O1 C47 C48 C49 179.6(3) . . . . ?
O1 C47 C52 C51 -177.8(3) . . . . ?
N1 C8 C9 C10 178.9(3) . . . . ?
N1 C41 C42 C43 -180.0(2) . . . . ?
N1 C41 C42 B1 -7.1(4) . . . . ?
N1 C41 C46 C45 176.1(2) . . . . ?
N2 C43 C44 C45 179.1(3) . . . . ?
N3 C50 C51 C52 -175.6(3) . . . . ?
N3 C50 C51 C53 9.6(5) . . . . ?
N3 C57 C58 C59 177.3(4) . . . . ?
N3 C62 C63 C64 -179.3(3) . . . . ?
N3 C62 C67 C66 -179.9(4) . . . . ?
C1 C3 C5 C6 107.8(4) . . . . ?
C1 C3 C5 C10 -70.3(4) . . . . ?
C2 C3 C5 C6 -131.2(3) . . . . ?
C2 C3 C5 C10 50.7(4) . . . . ?
C3 C5 C6 C7 -177.5(3) . . . . ?
C3 C5 C10 C9 177.0(3) . . . . ?
C4 C3 C5 C6 -12.5(4) . . . . ?
C4 C3 C5 C10 169.4(3) . . . . ?
C5 C6 C7 C8 2.0(4) . . . . ?
C5 C6 C7 C11 -175.5(3) . . . . ?
C6 C5 C10 C9 -1.2(4) . . . . ?
C6 C7 C8 N1 179.5(2) . . . . ?
C6 C7 C8 C9 -4.2(4) . . . . ?
C6 C7 C11 C12 -1.6(5) . . . . ?
C6 C7 C11 C16 177.9(3) . . . . ?
C7 C8 C9 C10 3.7(4) . . . . ?
C7 C11 C12 C13 180.0(3) . . . . ?
C7 C11 C16 N1 2.2(3) . . . . ?
C7 C11 C16 C15 -178.9(3) . . . . ?
C8 N1 C16 C11 -3.7(3) . . . . ?
C8 N1 C16 C15 177.4(3) . . . . ?
C8 N1 C41 C42 -176.5(2) . . . . ?
C8 N1 C41 C46 6.3(4) . . . . ?
C8 C7 C11 C12 -179.3(3) . . . . ?
C8 C7 C11 C16 0.2(3) . . . . ?
C8 C9 C10 C5 -1.0(4) . . . . ?
C10 C5 C6 C7 0.7(4) . . . . ?
C11 C7 C8 N1 -2.5(3) . . . . ?
C11 C7 C8 C9 173.8(2) . . . . ?
C11 C12 C13 C14 -1.6(4) . . . . ?
C11 C12 C13 C17 -178.9(3) . . . . ?
C12 C11 C16 N1 -178.2(2) . . . . ?
C12 C11 C16 C15 0.7(4) . . . . ?
C12 C13 C14 C15 1.8(4) . . . . ?
C12 C13 C17 C18 -14.3(4) . . . . ?
C12 C13 C17 C19 105.9(3) . . . . ?
C12 C13 C17 C20 -134.6(3) . . . . ?
C13 C14 C15 C16 -0.7(4) . . . . ?
C13 C14 C15 B1 177.5(3) . . . . ?
C14 C13 C17 C18 168.4(3) . . . . ?
C14 C13 C17 C19 -71.4(3) . . . . ?
C14 C13 C17 C20 48.1(3) . . . . ?
C14 C15 C16 N1 178.2(2) . . . . ?
C14 C15 C16 C11 -0.6(4) . . . . ?
C14 C15 B1 C21 2.1(5) . . . . ?
C14 C15 B1 C42 -170.5(3) . . . . ?
C16 N1 C8 C7 3.8(3) . . . . ?
C16 N1 C8 C9 -171.8(3) . . . . ?
C16 N1 C41 C42 15.2(4) . . . . ?
C16 N1 C41 C46 -162.0(3) . . . . ?
C16 C11 C12 C13 0.4(4) . . . . ?
C16 C15 B1 C21 -179.7(3) . . . . ?
C16 C15 B1 C42 7.7(3) . . . . ?
C17 C13 C14 C15 179.2(3) . . . . ?
C21 C22 C23 C24 -2.0(4) . . . . ?
C21 C22 C23 C27 176.7(3) . . . . ?
C22 C21 C26 N2 -179.1(3) . . . . ?
C22 C21 C26 C25 0.4(4) . . . . ?
C22 C21 B1 C15 5.3(5) . . . . ?
C22 C21 B1 C42 177.9(3) . . . . ?
C22 C23 C24 C25 0.3(4) . . . . ?
C22 C23 C27 C28 0.4(4) . . . . ?
C22 C23 C27 C29 121.4(3) . . . . ?
C22 C23 C27 C30 -118.6(3) . . . . ?
C23 C24 C25 C26 1.6(4) . . . . ?
C23 C24 C25 C31 179.6(3) . . . . ?
C24 C23 C27 C28 179.0(3) . . . . ?
C24 C23 C27 C29 -60.0(3) . . . . ?
C24 C23 C27 C30 60.0(3) . . . . ?
C24 C25 C26 N2 177.5(2) . . . . ?
C24 C25 C26 C21 -2.0(4) . . . . ?
C24 C25 C31 C32 2.7(5) . . . . ?
C24 C25 C31 C36 -179.0(3) . . . . ?
C25 C31 C32 C33 179.0(3) . . . . ?
C25 C31 C36 N2 2.3(3) . . . . ?
C25 C31 C36 C35 -174.4(2) . . . . ?
C26 N2 C36 C31 -2.9(3) . . . . ?
C26 N2 C36 C35 173.2(3) . . . . ?
C26 N2 C43 C42 -10.3(4) . . . . ?
C26 N2 C43 C44 167.1(3) . . . . ?
C26 C21 C22 C23 1.7(4) . . . . ?
C26 C21 B1 C15 -171.5(3) . . . . ?
C26 C21 B1 C42 1.0(4) . . . . ?
C26 C25 C31 C32 -179.2(3) . . . . ?
C26 C25 C31 C36 -0.9(3) . . . . ?
C27 C23 C24 C25 -178.5(2) . . . . ?
C31 C25 C26 N2 -1.0(3) . . . . ?
C31 C25 C26 C21 179.5(2) . . . . ?
C31 C32 C33 C34 -4.4(4) . . . . ?
C31 C32 C33 C37 174.5(2) . . . . ?
C32 C31 C36 N2 -179.2(2) . . . . ?
C32 C31 C36 C35 4.1(4) . . . . ?
C32 C33 C34 C35 3.2(4) . . . . ?
C32 C33 C37 C38 4.6(4) . . . . ?
C32 C33 C37 C39 124.9(3) . . . . ?
C32 C33 C37 C40 -114.7(3) . . . . ?
C33 C34 C35 C36 1.7(4) . . . . ?
C34 C33 C37 C38 -176.5(3) . . . . ?
C34 C33 C37 C39 -56.3(4) . . . . ?
C34 C33 C37 C40 64.2(4) . . . . ?
C34 C35 C36 N2 179.0(3) . . . . ?
C34 C35 C36 C31 -5.3(4) . . . . ?
C36 N2 C26 C21 -178.1(3) . . . . ?
C36 N2 C26 C25 2.4(3) . . . . ?
C36 N2 C43 C42 175.6(3) . . . . ?
C36 N2 C43 C44 -7.0(4) . . . . ?
C36 C31 C32 C33 0.9(4) . . . . ?
C37 C33 C34 C35 -175.8(3) . . . . ?
C41 N1 C8 C7 -165.8(3) . . . . ?
C41 N1 C8 C9 18.6(5) . . . . ?
C41 N1 C16 C11 167.0(2) . . . . ?
C41 N1 C16 C15 -11.9(4) . . . . ?
C41 C42 C43 N2 -177.5(2) . . . . ?
C41 C42 C43 C44 5.1(4) . . . . ?
C41 C42 B1 C15 -4.0(4) . . . . ?
C41 C42 B1 C21 -177.5(2) . . . . ?
C42 C41 C46 C45 -0.9(4) . . . . ?
C42 C43 C44 C45 -3.6(4) . . . . ?
C43 N2 C26 C21 6.6(4) . . . . ?
C43 N2 C26 C25 -172.9(2) . . . . ?
C43 N2 C36 C31 171.9(3) . . . . ?
C43 N2 C36 C35 -11.9(5) . . . . ?
C43 C42 B1 C15 168.4(2) . . . . ?
C43 C42 B1 C21 -5.1(4) . . . . ?
C43 C44 C45 O1 178.7(3) . . . . ?
C43 C44 C45 C46 -0.4(5) . . . . ?
C44 C45 C46 C41 2.7(4) . . . . ?
C45 O1 C47 C48 75.0(4) . . . . ?
C45 O1 C47 C52 -109.1(3) . . . . ?
C46 C41 C42 C43 -2.8(4) . . . . ?
C46 C41 C42 B1 170.0(3) . . . . ?
C47 O1 C45 C44 -2.9(4) . . . . ?
C47 O1 C45 C46 176.2(3) . . . . ?
C47 C48 C49 C50 -1.0(5) . . . . ?
C48 C47 C52 C51 -1.9(5) . . . . ?
C48 C49 C50 N3 177.4(3) . . . . ?
C48 C49 C50 C51 -3.9(5) . . . . ?
C49 C50 C51 C52 5.7(5) . . . . ?
C49 C50 C51 C53 -169.1(3) . . . . ?
C50 N3 C57 C56 -20.6(5) . . . . ?
C50 N3 C57 C58 161.1(3) . . . . ?
C50 N3 C62 C63 -84.0(4) . . . . ?
C50 N3 C62 C67 96.0(4) . . . . ?
C50 C51 C52 C47 -2.9(5) . . . . ?
C50 C51 C53 C54 -156.2(3) . . . . ?
C50 C51 C53 C55 85.3(3) . . . . ?
C50 C51 C53 C56 -30.6(4) . . . . ?
C51 C53 C56 C57 27.7(5) . . . . ?
C51 C53 C56 C61 -158.9(3) . . . . ?
C52 C47 C48 C49 3.8(5) . . . . ?
C52 C51 C53 C54 29.2(5) . . . . ?
C52 C51 C53 C55 -89.3(4) . . . . ?
C52 C51 C53 C56 154.8(3) . . . . ?
C53 C51 C52 C47 171.8(3) . . . . ?
C53 C56 C57 N3 -3.9(5) . . . . ?
C53 C56 C57 C58 174.4(3) . . . . ?
C53 C56 C61 C60 -173.0(4) . . . . ?
C54 C53 C56 C57 153.3(3) . . . . ?
C54 C53 C56 C61 -33.3(5) . . . . ?
C55 C53 C56 C57 -87.8(4) . . . . ?
C55 C53 C56 C61 85.6(4) . . . . ?
C56 C57 C58 C59 -0.9(6) . . . . ?
C57 N3 C50 C49 -163.5(3) . . . . ?
C57 N3 C50 C51 17.8(4) . . . . ?
C57 N3 C62 C63 75.5(4) . . . . ?
C57 N3 C62 C67 -104.4(4) . . . . ?
C57 C56 C61 C60 0.6(6) . . . . ?
C57 C58 C59 C60 -0.2(7) . . . . ?
C58 C59 C60 C61 1.5(7) . . . . ?
C59 C60 C61 C56 -1.7(7) . . . . ?
C61 C56 C57 N3 -177.5(3) . . . . ?
C61 C56 C57 C58 0.7(5) . . . . ?
C62 N3 C50 C49 -4.3(4) . . . . ?
C62 N3 C50 C51 177.0(3) . . . . ?
C62 N3 C57 C56 -179.8(3) . . . . ?
C62 N3 C57 C58 2.0(5) . . . . ?
C62 C63 C64 C65 -1.3(5) . . . . ?
C63 C62 C67 C66 0.1(6) . . . . ?
C63 C64 C65 C66 1.1(6) . . . . ?
C64 C65 C66 C67 -0.2(7) . . . . ?
C65 C66 C67 C62 -0.4(7) . . . . ?
C67 C62 C63 C64 0.7(5) . . . . ?
B1 C15 C16 N1 -0.3(4) . . . . ?
B1 C15 C16 C11 -179.1(2) . . . . ?
B1 C21 C22 C23 -175.2(3) . . . . ?
B1 C21 C26 N2 -1.7(4) . . . . ?
B1 C21 C26 C25 177.7(2) . . . . ?
B1 C42 C43 N2 9.6(4) . . . . ?
B1 C42 C43 C44 -167.8(3) . . . . ?
